data_1518584
loop_
_publ_author_name
'Barrett, Kimberly T.'
'Miller, Scott J.'

_publ_section_title
;
 Regioselective derivatizations of a tribrominated atropisomeric benzamide
 scaffold.
;
_journal_issue 3
_journal_name_full 'Organic letters'
_journal_page_first 580
_journal_page_last 583
_journal_paper_doi 10.1021/ol503593y
_journal_volume 17
_journal_year 2015
_chemical_formula_moiety 'C32 H33 Br N O2 P'
_chemical_formula_sum 'C32 H33 Br N O2 P'
_chemical_formula_weight 574.47
_chemical_name_systematic
;
 ?
;
_space_group_crystal_system monoclinic
_space_group_IT_number 14
_space_group_name_Hall '-P 2yn'
_space_group_name_H-M_alt 'P 1 21/n 1'
_symmetry_space_group_name_Hall '-P 2yn'
_symmetry_space_group_name_H-M 'P 1 21/n 1'
_atom_sites_solution_hydrogens geom
_atom_sites_solution_primary direct
_audit_creation_date 2014-08-23
_audit_creation_method
;
Olex2 1.2
(compiled 2014.07.22 svn.r2960 for OlexSys, GUI svn.r4862)
;
_cell_angle_alpha 90
_cell_angle_beta 95.201(7)
_cell_angle_gamma 90
_cell_formula_units_Z 4
_cell_length_a 8.4438(2)
_cell_length_b 10.9189(3)
_cell_length_c 32.745(2)
_cell_measurement_reflns_used 11192
_cell_measurement_temperature 93
_cell_measurement_theta_max 60.1
_cell_measurement_theta_min 2.7
_cell_volume 3006.6(2)
_computing_cell_refinement
;
CrystalClear-SM Expert 2.0 r15 (Rigaku, 2011)
;
_computing_data_collection
;
CrystalClear-SM Expert 2.0 r15 (Rigaku, 2011)
;
_computing_data_reduction
;
CrystalClear-SM Expert 2.0 r15 (Rigaku, 2011)
;
_computing_molecular_graphics 'Olex2 (Dolomanov et al., 2009)'
_computing_publication_material 'Olex2 (Dolomanov et al., 2009)'
_computing_structure_refinement 'XL (Sheldrick, 2008)'
_computing_structure_solution 'XS (Sheldrick, 2008)'
_diffrn_ambient_temperature 93
_diffrn_detector CCD
_diffrn_detector_area_resol_mean 22.2222
_diffrn_measured_fraction_theta_full 0.819
_diffrn_measured_fraction_theta_max 0.996
_diffrn_measurement_details
;
scan:
    Number of images: 90
               Slice: -48.0000 - 132.0000
         Image width: 2.0000
            Exp time: 3.0000
       Rotation axis: Omega
               Omega: 0.0000
                 Chi: 0.0000
                 Phi: 0.0000
                 XTD: 41.8884
              2theta: 42.0141
scan:
    Number of images: 90
               Slice: 0.0000 - 180.0000
         Image width: 2.0000
            Exp time: 15.0000
       Rotation axis: Omega
               Omega: 0.0000
                 Chi: 0.0000
                 Phi: 0.0000
                 XTD: 41.8884
              2theta: 90.0141
scan:
    Number of images: 90
               Slice: -48.0000 - 132.0000
         Image width: 2.0000
            Exp time: 3.0000
       Rotation axis: Omega
               Omega: 0.0000
                 Chi: 0.0000
                 Phi: 180.0000
                 XTD: 41.8884
              2theta: 42.0141
scan:
    Number of images: 90
               Slice: 0.0000 - 180.0000
         Image width: 2.0000
            Exp time: 15.0000
       Rotation axis: Omega
               Omega: 0.0000
                 Chi: 0.0000
                 Phi: 180.0000
                 XTD: 41.8884
              2theta: 90.0141
scan:
    Number of images: 90
               Slice: -48.0000 - 132.0000
         Image width: 2.0000
            Exp time: 3.0000
       Rotation axis: Omega
               Omega: 0.0000
                 Chi: 54.0000
                 Phi: 220.0000
                 XTD: 41.8884
              2theta: 42.0141
scan:
    Number of images: 90
               Slice: 0.0000 - 180.0000
         Image width: 2.0000
            Exp time: 15.0000
       Rotation axis: Omega
               Omega: 0.0000
                 Chi: 54.0000
                 Phi: 50.0000
                 XTD: 41.8884
              2theta: 90.0141
scan:
    Number of images: 90
               Slice: 0.0000 - 180.0000
         Image width: 2.0000
            Exp time: 15.0000
       Rotation axis: Omega
               Omega: 0.0000
                 Chi: 54.0000
                 Phi: 125.0000
                 XTD: 41.8884
              2theta: 90.0141
scan:
    Number of images: 90
               Slice: -48.0000 - 132.0000
         Image width: 2.0000
            Exp time: 3.0000
       Rotation axis: Omega
               Omega: 0.0000
                 Chi: 54.0000
                 Phi: 55.0000
                 XTD: 41.8884
              2theta: 42.0141
scan:
    Number of images: 90
               Slice: 0.0000 - 180.0000
         Image width: 2.0000
            Exp time: 15.0000
       Rotation axis: Omega
               Omega: 0.0000
                 Chi: 54.0000
                 Phi: 225.0000
                 XTD: 41.8884
              2theta: 90.0141
scan:
    Number of images: 90
               Slice: 0.0000 - 180.0000
         Image width: 2.0000
            Exp time: 15.0000
       Rotation axis: Omega
               Omega: 0.0000
                 Chi: 54.0000
                 Phi: 300.0000
                 XTD: 41.8884
              2theta: 90.0141
scan:
    Number of images: 90
               Slice: 0.0000 - 180.0000
         Image width: 2.0000
            Exp time: 15.0000
       Rotation axis: Omega
               Omega: 0.0000
                 Chi: 54.0000
                 Phi: 250.0000
                 XTD: 41.8884
              2theta: 90.0141
scan:
    Number of images: 90
               Slice: -48.0000 - 132.0000
         Image width: 2.0000
            Exp time: 3.0000
       Rotation axis: Omega
               Omega: 0.0000
                 Chi: 54.0000
                 Phi: 320.0000
                 XTD: 41.8884
              2theta: 42.0141
scan:
    Number of images: 90
               Slice: -48.0000 - 132.0000
         Image width: 2.0000
            Exp time: 3.0000
       Rotation axis: Omega
               Omega: 0.0000
                 Chi: 54.0000
                 Phi: 110.0000
                 XTD: 41.8884
              2theta: 42.0141
scan:
    Number of images: 90
               Slice: 0.0000 - 180.0000
         Image width: 2.0000
            Exp time: 15.0000
       Rotation axis: Omega
               Omega: 0.0000
                 Chi: 54.0000
                 Phi: 150.0000
                 XTD: 41.8884
              2theta: 90.0141
scan:
    Number of images: 90
               Slice: 0.0000 - 180.0000
         Image width: 2.0000
            Exp time: 15.0000
       Rotation axis: Omega
               Omega: 0.0000
                 Chi: 54.0000
                 Phi: 75.0000
                 XTD: 41.8884
              2theta: 90.0141
scan:
    Number of images: 90
               Slice: 0.0000 - 180.0000
         Image width: 2.0000
            Exp time: 15.0000
       Rotation axis: Omega
               Omega: 0.0000
                 Chi: 54.0000
                 Phi: 350.0000
                 XTD: 41.8884
              2theta: 90.0141
scan:
    Number of images: 90
               Slice: -48.0000 - 132.0000
         Image width: 2.0000
            Exp time: 3.0000
       Rotation axis: Omega
               Omega: 0.0000
                 Chi: 54.0000
                 Phi: 0.0000
                 XTD: 41.8884
              2theta: 42.0141
scan:
    Number of images: 90
               Slice: -48.0000 - 132.0000
         Image width: 2.0000
            Exp time: 3.0000
       Rotation axis: Omega
               Omega: 0.0000
                 Chi: 54.0000
                 Phi: 275.0000
                 XTD: 41.8884
              2theta: 42.0141
scan:
    Number of images: 90
               Slice: 0.0000 - 180.0000
         Image width: 2.0000
            Exp time: 15.0000
       Rotation axis: Omega
               Omega: 0.0000
                 Chi: 54.0000
                 Phi: 25.0000
                 XTD: 41.8884
              2theta: 90.0141
scan:
    Number of images: 90
               Slice: 0.0000 - 180.0000
         Image width: 2.0000
            Exp time: 15.0000
       Rotation axis: Omega
               Omega: 0.0000
                 Chi: 54.0000
                 Phi: 175.0000
                 XTD: 41.8884
              2theta: 90.0141
scan:
    Number of images: 90
               Slice: 0.0000 - 180.0000
         Image width: 2.0000
            Exp time: 15.0000
       Rotation axis: Omega
               Omega: 0.0000
                 Chi: 54.0000
                 Phi: 0.0000
                 XTD: 41.8884
              2theta: 90.0141
scan:
    Number of images: 90
               Slice: 0.0000 - 180.0000
         Image width: 2.0000
            Exp time: 15.0000
       Rotation axis: Omega
               Omega: 0.0000
                 Chi: 54.0000
                 Phi: 325.0000
                 XTD: 41.8884
              2theta: 90.0141
scan:
    Number of images: 90
               Slice: -48.0000 - 132.0000
         Image width: 2.0000
            Exp time: 3.0000
       Rotation axis: Omega
               Omega: 0.0000
                 Chi: 54.0000
                 Phi: 165.0000
                 XTD: 41.8884
              2theta: 42.0141
scan:
    Number of images: 90
               Slice: 0.0000 - 180.0000
         Image width: 2.0000
            Exp time: 15.0000
       Rotation axis: Omega
               Omega: 0.0000
                 Chi: 54.0000
                 Phi: 275.0000
                 XTD: 41.8884
              2theta: 90.0141
scan:
    Number of images: 90
               Slice: 0.0000 - 180.0000
         Image width: 2.0000
            Exp time: 15.0000
       Rotation axis: Omega
               Omega: 0.0000
                 Chi: 54.0000
                 Phi: 100.0000
                 XTD: 41.8884
              2theta: 90.0141
scan:
    Number of images: 90
               Slice: 0.0000 - 180.0000
         Image width: 2.0000
            Exp time: 15.0000
       Rotation axis: Omega
               Omega: 0.0000
                 Chi: 54.0000
                 Phi: 200.0000
                 XTD: 41.8884
              2theta: 90.0141
;
_diffrn_measurement_device
;
AFC11 (Left): Eulerian 3 circle
;
_diffrn_measurement_device_type 'Rigaku Saturn944+ (2x2 bin mode)'
_diffrn_measurement_method 'profile data from \w-scans'
_diffrn_measurement_specimen_support Unknown
_diffrn_orient_matrix_type FS_PROCESS
_diffrn_orient_matrix_UB_11 -0.018818
_diffrn_orient_matrix_UB_12 -0.026176
_diffrn_orient_matrix_UB_13 0.028423
_diffrn_orient_matrix_UB_21 -0.114978
_diffrn_orient_matrix_UB_22 -0.013685
_diffrn_orient_matrix_UB_23 -0.009011
_diffrn_orient_matrix_UB_31 0.023833
_diffrn_orient_matrix_UB_32 -0.086690
_diffrn_orient_matrix_UB_33 -0.007160
_diffrn_radiation_monochromator Confocal
_diffrn_radiation_type CuK\a
_diffrn_radiation_wavelength 1.54187
_diffrn_reflns_av_R_equivalents 0.1478
_diffrn_reflns_av_unetI/netI 0.1019
_diffrn_reflns_Laue_measured_fraction_full 0.819
_diffrn_reflns_Laue_measured_fraction_max 0.996
_diffrn_reflns_limit_h_max 9
_diffrn_reflns_limit_h_min -9
_diffrn_reflns_limit_k_max 11
_diffrn_reflns_limit_k_min -12
_diffrn_reflns_limit_l_max 36
_diffrn_reflns_limit_l_min -36
_diffrn_reflns_number 48836
_diffrn_reflns_point_group_measured_fraction_full 0.819
_diffrn_reflns_point_group_measured_fraction_max 0.996
_diffrn_reflns_theta_full 67.687
_diffrn_reflns_theta_max 60.018
_diffrn_reflns_theta_min 2.710
_diffrn_source 'Rotating Anode'
_diffrn_source_current 30.0
_diffrn_source_power 1.2
_diffrn_source_voltage 40.0
_exptl_absorpt_coefficient_mu 2.576
_exptl_absorpt_correction_T_max 1.000
_exptl_absorpt_correction_T_min 0.780
_exptl_absorpt_correction_type multi-scan
_exptl_absorpt_process_details 'Jacobson, R. (1998) Private Communication'
_exptl_crystal_colour Colorless
_exptl_crystal_density_diffrn 1.269
_exptl_crystal_description Block
_exptl_crystal_F_000 1192
_exptl_crystal_size_max 0.1
_exptl_crystal_size_mid 0.05
_exptl_crystal_size_min 0.05
_refine_diff_density_max 0.585
_refine_diff_density_min -0.470
_refine_diff_density_rms 0.079
_refine_ls_extinction_method none
_refine_ls_goodness_of_fit_ref 1.034
_refine_ls_hydrogen_treatment constr
_refine_ls_matrix_type full
_refine_ls_number_parameters 339
_refine_ls_number_reflns 4458
_refine_ls_number_restraints 0
_refine_ls_restrained_S_all 1.034
_refine_ls_R_factor_all 0.0821
_refine_ls_R_factor_gt 0.0532
_refine_ls_shift/su_max 0.001
_refine_ls_shift/su_mean 0.000
_refine_ls_structure_factor_coef Fsqd
_refine_ls_weighting_details 'w=1/[\s^2^(Fo^2^)+(0.0569P)^2^] where P=(Fo^2^+2Fc^2^)/3'
_refine_ls_weighting_scheme calc
_refine_ls_wR_factor_gt 0.1115
_refine_ls_wR_factor_ref 0.1185
_reflns_Friedel_coverage 0.000
_reflns_number_gt 3067
_reflns_number_total 4458
_reflns_threshold_expression 'I > 2\s(I)'
_cod_data_source_file ol503593y_si_002.cif
_cod_data_source_block 00714107
_cod_depositor_comments
;
The following automatic conversions were performed:

'_exptl_absorpt_correction_type' value 'Multi-scan' changed to
'multi-scan' according to
/home/saulius/struct/COD-crude-data--automatic-downloads/rss-feeds/ACS/lib/dictionaries/cif_core.dic
dictionary named 'cif_core.dic' version 2.4.2 from 2011-04-26.

Automatic conversion script
Id: cif_fix_values 2935 2014-11-11 08:27:57Z andrius 

 Adding full bibliography for 1518584--1518585.cif.
;
_cod_database_code 1518584
_shelxl_version_number 2013-4
_shelx_space_group_comment
;
The symmetry employed for this shelxl refinement is uniquely defined
by the following loop, which should always be used as a source of
symmetry information in preference to the above space-group names.
They are only intended as comments.
;
_olex2_refinement_description
;
1. Fixed Uiso
 At 1.2 times of:
  All C(H) groups
 At 1.5 times of:
  All C(H,H,H) groups
2.a Ternary CH refined with riding coordinates:
 C27(H27), C26(H26)
2.b Aromatic/amide H refined with riding coordinates:
 C18(H18), C17(H17), C16(H16), C15(H15), C12(H12), C20(H20), C23(H23), C4(H4),
 C14(H14), C3(H3), C22(H22), C6(H6), C2(H2), C24(H24), C5(H5), C21(H21)
2.c Idealised Me refined as rotating group:
 C25(H25A,H25B,H25C), C31(H31A,H31B,H31C), C30(H30A,H30B,H30C), C29(H29A,H29B,
 H29C), C32(H32A,H32B,H32C)
;
_olex2_submission_special_instructions 'No special instructions were received'

loop_
_space_group_symop_operation_xyz
'x, y, z'
'-x+1/2, y+1/2, -z+1/2'
'-x, -y, -z'
'x-1/2, -y-1/2, z-1/2'

loop_
_atom_site_label
_atom_site_type_symbol
_atom_site_fract_x
_atom_site_fract_y
_atom_site_fract_z
_atom_site_U_iso_or_equiv
_atom_site_adp_type
_atom_site_occupancy
_atom_site_site_symmetry_order
_atom_site_calc_flag
_atom_site_refinement_flags_posn
Br1 Br 0.76602(5) 0.08928(5) 0.03226(2) 0.03094(19) Uani 1 1 d .
P2 P 1.00088(11) 0.24751(12) 0.19010(3) 0.0207(3) Uani 1 1 d .
C7 C 0.7027(4) 0.4104(4) 0.09729(11) 0.0198(11) Uani 1 1 d .
C8 C 0.7834(4) 0.3835(5) 0.13566(11) 0.0237(12) Uani 1 1 d .
C18 C 1.2202(4) 0.4008(5) 0.23256(12) 0.0265(12) Uani 1 1 d .
H18 H 1.2226 0.3402 0.2526 0.032 Uiso 1 1 calc R
C17 C 1.3158(5) 0.5030(5) 0.23904(12) 0.0282(12) Uani 1 1 d .
H17 H 1.3795 0.5115 0.2636 0.034 Uiso 1 1 calc R
C11 C 0.7803(4) 0.2115(4) 0.07418(11) 0.0201(11) Uani 1 1 d .
C16 C 1.3174(5) 0.5920(5) 0.20953(13) 0.0284(12) Uani 1 1 d .
H16 H 1.3792 0.6620 0.2143 0.034 Uiso 1 1 calc R
C15 C 1.2261(4) 0.5768(5) 0.17254(13) 0.0275(12) Uani 1 1 d .
H15 H 1.2302 0.6350 0.1519 0.033 Uiso 1 1 calc R
C19 C 0.8498(4) 0.2598(4) 0.22665(11) 0.0195(10) Uani 1 1 d .
C13 C 1.1202(4) 0.3867(4) 0.19648(11) 0.0195(11) Uani 1 1 d .
C12 C 0.6983(4) 0.3191(5) 0.06787(11) 0.0233(12) Uani 1 1 d .
H12 H 0.6377 0.3311 0.0430 0.028 Uiso 1 1 calc R
C1 C 0.6358(4) 0.5332(5) 0.08644(11) 0.0244(12) Uani 1 1 d .
C9 C 0.8765(4) 0.2777(4) 0.14198(11) 0.0197(11) Uani 1 1 d .
C10 C 0.8771(4) 0.1892(4) 0.11058(11) 0.0197(11) Uani 1 1 d .
C20 C 0.8595(4) 0.3366(5) 0.26119(11) 0.0242(11) Uani 1 1 d .
H20 H 0.9447 0.3903 0.2657 0.029 Uiso 1 1 calc R
C23 C 0.7198(5) 0.1803(5) 0.22107(13) 0.0338(13) Uani 1 1 d .
H23 H 0.7116 0.1267 0.1989 0.041 Uiso 1 1 calc R
C4 C 0.5290(5) 0.7645(5) 0.05992(12) 0.0301(12) Uani 1 1 d .
H4 H 0.4943 0.8412 0.0505 0.036 Uiso 1 1 calc R
C14 C 1.1294(4) 0.4760(5) 0.16615(12) 0.0240(12) Uani 1 1 d .
H14 H 1.0688 0.4670 0.1412 0.029 Uiso 1 1 calc R
C3 C 0.6628(5) 0.7542(5) 0.08655(12) 0.0281(12) Uani 1 1 d .
H3 H 0.7179 0.8240 0.0959 0.034 Uiso 1 1 calc R
C22 C 0.6152(5) 0.2555(5) 0.28182(13) 0.0332(13) Uani 1 1 d .
H22 H 0.5371 0.2541 0.3001 0.040 Uiso 1 1 calc R
C6 C 0.4966(5) 0.5456(5) 0.05957(11) 0.0254(12) Uani 1 1 d .
H6 H 0.4395 0.4766 0.0504 0.031 Uiso 1 1 calc R
C2 C 0.7154(5) 0.6402(5) 0.09939(12) 0.0260(12) Uani 1 1 d .
H2 H 0.8070 0.6342 0.1173 0.031 Uiso 1 1 calc R
C24 C 0.6030(5) 0.1806(5) 0.24821(14) 0.0359(13) Uani 1 1 d .
H24 H 0.5153 0.1293 0.2435 0.043 Uiso 1 1 calc R
C5 C 0.4455(5) 0.6604(6) 0.04696(12) 0.0315(13) Uani 1 1 d .
H5 H 0.3532 0.6681 0.0294 0.038 Uiso 1 1 calc R
C21 C 0.7441(5) 0.3333(5) 0.28851(12) 0.0306(12) Uani 1 1 d .
H21 H 0.7532 0.3836 0.3115 0.037 Uiso 1 1 calc R
O2 O 0.9018(3) -0.0143(3) 0.13281(7) 0.0233(7) Uani 1 1 d .
O1 O 0.7848(3) 0.4639(3) 0.16769(7) 0.0214(7) Uani 1 1 d .
N1 N 1.1175(4) 0.0660(3) 0.10553(9) 0.0207(9) Uani 1 1 d .
C28 C 0.9691(4) 0.0722(5) 0.11737(11) 0.0184(11) Uani 1 1 d .
C25 C 0.6321(4) 0.4927(5) 0.18172(12) 0.0271(12) Uani 1 1 d .
H25A H 0.5670 0.5327 0.1601 0.041 Uiso 1 1 calc GR
H25B H 0.6465 0.5461 0.2050 0.041 Uiso 1 1 calc GR
H25C H 0.5811 0.4186 0.1893 0.041 Uiso 1 1 calc GR
C27 C 1.1997(5) 0.1734(4) 0.08879(12) 0.0259(11) Uani 1 1 d .
H27 H 1.1241 0.2417 0.0870 0.031 Uiso 1 1 calc R
C26 C 1.2091(5) -0.0486(4) 0.11082(12) 0.0247(12) Uani 1 1 d .
H26 H 1.3095 -0.0346 0.0987 0.030 Uiso 1 1 calc R
C31 C 1.2529(5) -0.0793(5) 0.15597(12) 0.0344(13) Uani 1 1 d .
H31A H 1.2882 -0.0064 0.1705 0.052 Uiso 1 1 calc GR
H31B H 1.3366 -0.1391 0.1582 0.052 Uiso 1 1 calc GR
H31C H 1.1614 -0.1117 0.1676 0.052 Uiso 1 1 calc GR
C30 C 1.3431(5) 0.2128(5) 0.11762(13) 0.0357(13) Uani 1 1 d .
H30A H 1.3105 0.2260 0.1446 0.053 Uiso 1 1 calc GR
H30B H 1.3862 0.2874 0.1077 0.053 Uiso 1 1 calc GR
H30C H 1.4228 0.1499 0.1186 0.053 Uiso 1 1 calc GR
C29 C 1.2445(5) 0.1479(5) 0.04535(12) 0.0327(12) Uani 1 1 d .
H29A H 1.3191 0.0815 0.0460 0.049 Uiso 1 1 calc GR
H29B H 1.2917 0.2199 0.0347 0.049 Uiso 1 1 calc GR
H29C H 1.1507 0.1265 0.0280 0.049 Uiso 1 1 calc GR
C32 C 1.1267(5) -0.1556(5) 0.08726(13) 0.0319(12) Uani 1 1 d .
H32A H 1.0345 -0.1797 0.1004 0.048 Uiso 1 1 calc GR
H32B H 1.1989 -0.2235 0.0870 0.048 Uiso 1 1 calc GR
H32C H 1.0951 -0.1307 0.0596 0.048 Uiso 1 1 calc GR

loop_
_atom_site_aniso_label
_atom_site_aniso_U_11
_atom_site_aniso_U_22
_atom_site_aniso_U_33
_atom_site_aniso_U_23
_atom_site_aniso_U_13
_atom_site_aniso_U_12
Br1 0.0402(3) 0.0294(4) 0.0220(2) -0.0077(2) -0.00359(17) 0.0024(2)
P2 0.0213(5) 0.0212(9) 0.0192(5) -0.0001(5) 0.0007(4) 0.0010(5)
C7 0.0192(19) 0.019(3) 0.022(2) 0.002(2) 0.0024(15) 0.001(2)
C8 0.019(2) 0.034(4) 0.019(2) -0.003(2) 0.0064(16) -0.007(2)
C18 0.021(2) 0.031(4) 0.028(2) -0.003(2) 0.0043(17) -0.004(2)
C17 0.027(2) 0.032(4) 0.026(2) -0.004(2) 0.0049(18) 0.001(2)
C11 0.022(2) 0.017(3) 0.021(2) -0.004(2) 0.0027(16) 0.000(2)
C16 0.027(2) 0.018(4) 0.040(3) -0.010(2) 0.0055(19) 0.000(2)
C15 0.024(2) 0.022(4) 0.036(2) 0.005(2) 0.0044(18) 0.002(2)
C19 0.023(2) 0.011(3) 0.023(2) 0.006(2) -0.0012(16) 0.002(2)
C13 0.0143(19) 0.021(3) 0.024(2) 0.001(2) 0.0054(15) 0.0035(19)
C12 0.020(2) 0.030(4) 0.019(2) -0.002(2) 0.0004(16) -0.002(2)
C1 0.023(2) 0.027(4) 0.024(2) 0.000(2) 0.0098(17) 0.000(2)
C9 0.018(2) 0.019(3) 0.023(2) 0.001(2) 0.0055(16) -0.004(2)
C10 0.020(2) 0.020(4) 0.020(2) -0.001(2) 0.0059(16) -0.006(2)
C20 0.022(2) 0.028(4) 0.023(2) -0.002(2) 0.0024(17) 0.002(2)
C23 0.036(3) 0.033(4) 0.033(2) 0.002(2) 0.010(2) 0.000(3)
C4 0.036(2) 0.026(4) 0.029(2) 0.008(2) 0.005(2) 0.005(3)
C14 0.019(2) 0.026(4) 0.026(2) 0.000(2) -0.0036(16) 0.006(2)
C3 0.034(2) 0.013(4) 0.036(2) 0.000(2) 0.001(2) 0.000(2)
C22 0.034(3) 0.033(4) 0.036(2) 0.012(2) 0.018(2) 0.012(3)
C6 0.029(2) 0.026(4) 0.021(2) 0.000(2) -0.0001(17) -0.002(2)
C2 0.021(2) 0.027(4) 0.029(2) 0.000(2) -0.0028(17) 0.000(2)
C24 0.035(2) 0.028(4) 0.046(3) 0.004(3) 0.010(2) -0.007(2)
C5 0.027(2) 0.044(4) 0.022(2) -0.002(3) -0.0027(18) 0.008(3)
C21 0.038(3) 0.029(4) 0.026(2) 0.001(2) 0.0100(19) 0.007(3)
O2 0.0295(15) 0.018(2) 0.0220(14) -0.0013(14) 0.0028(12) -0.0002(15)
O1 0.0209(13) 0.020(2) 0.0224(14) -0.0047(13) 0.0001(11) 0.0058(13)
N1 0.0248(17) 0.014(3) 0.0240(17) -0.0024(16) 0.0077(14) 0.0000(18)
C28 0.027(2) 0.013(3) 0.0151(19) -0.004(2) 0.0020(16) 0.002(2)
C25 0.020(2) 0.034(4) 0.028(2) -0.006(2) 0.0044(17) 0.004(2)
C27 0.031(2) 0.010(3) 0.038(2) 0.006(2) 0.0106(19) 0.002(2)
C26 0.027(2) 0.015(4) 0.033(2) 0.005(2) 0.0075(18) 0.008(2)
C31 0.038(2) 0.030(4) 0.036(2) 0.002(2) 0.0060(19) -0.003(2)
C30 0.036(2) 0.030(4) 0.043(3) -0.004(2) 0.013(2) -0.004(2)
C29 0.036(2) 0.028(4) 0.035(2) 0.005(2) 0.013(2) 0.003(2)
C32 0.043(3) 0.019(4) 0.035(2) -0.004(2) 0.009(2) 0.006(2)

loop_
_atom_type_symbol
_atom_type_description
_atom_type_scat_dispersion_real
_atom_type_scat_dispersion_imag
_atom_type_scat_source
C C 0.0181 0.0091 'International Tables Vol C Tables 4.2.6.8 and 6.1.1.4'
H H 0.0000 0.0000 'International Tables Vol C Tables 4.2.6.8 and 6.1.1.4'
Br Br -0.6763 1.2805 'International Tables Vol C Tables 4.2.6.8 and 6.1.1.4'
N N 0.0311 0.0180 'International Tables Vol C Tables 4.2.6.8 and 6.1.1.4'
O O 0.0492 0.0322 'International Tables Vol C Tables 4.2.6.8 and 6.1.1.4'
P P 0.2955 0.4335 'International Tables Vol C Tables 4.2.6.8 and 6.1.1.4'

loop_
_geom_angle_atom_site_label_1
_geom_angle_atom_site_label_2
_geom_angle_atom_site_label_3
_geom_angle
C19 P2 C9 99.73(16)
C13 P2 C19 105.90(19)
C13 P2 C9 102.41(19)
C8 C7 C1 123.1(4)
C12 C7 C8 116.8(4)
C12 C7 C1 119.9(4)
C9 C8 C7 121.6(4)
O1 C8 C7 121.4(4)
O1 C8 C9 116.8(3)
C17 C18 C13 121.2(4)
C16 C17 C18 120.5(4)
C12 C11 Br1 119.5(3)
C12 C11 C10 121.6(4)
C10 C11 Br1 118.9(3)
C17 C16 C15 119.4(5)
C14 C15 C16 120.3(4)
C20 C19 P2 125.2(3)
C23 C19 P2 117.0(3)
C23 C19 C20 117.6(4)
C18 C13 P2 118.2(3)
C18 C13 C14 117.1(4)
C14 C13 P2 124.4(3)
C11 C12 C7 122.1(4)
C6 C1 C7 120.9(4)
C2 C1 C7 121.4(4)
C2 C1 C6 117.5(5)
C8 C9 P2 122.8(3)
C8 C9 C10 119.7(4)
C10 C9 P2 117.4(3)
C11 C10 C9 117.3(4)
C11 C10 C28 121.8(4)
C9 C10 C28 120.7(3)
C21 C20 C19 120.9(4)
C24 C23 C19 120.7(4)
C3 C4 C5 119.7(5)
C15 C14 C13 121.3(4)
C4 C3 C2 119.7(5)
C24 C22 C21 119.7(4)
C5 C6 C1 119.7(4)
C3 C2 C1 122.1(4)
C22 C24 C23 120.7(4)
C6 C5 C4 121.3(4)
C20 C21 C22 120.3(4)
C8 O1 C25 116.0(3)
C28 N1 C27 122.8(4)
C28 N1 C26 120.1(4)
C26 N1 C27 117.0(3)
O2 C28 C10 117.4(3)
O2 C28 N1 123.7(4)
N1 C28 C10 118.9(4)
N1 C27 C30 111.3(3)
N1 C27 C29 111.2(4)
C30 C27 C29 112.1(3)
N1 C26 C31 112.3(3)
N1 C26 C32 112.3(3)
C31 C26 C32 112.2(4)

loop_
_geom_bond_atom_site_label_1
_geom_bond_atom_site_label_2
_geom_bond_distance
Br1 C11 1.910(4)
P2 C19 1.832(4)
P2 C13 1.825(4)
P2 C9 1.843(4)
C7 C8 1.405(5)
C7 C12 1.385(6)
C7 C1 1.486(6)
C8 C9 1.402(6)
C8 O1 1.367(5)
C18 C17 1.383(6)
C18 C13 1.397(5)
C17 C16 1.371(6)
C11 C12 1.370(6)
C11 C10 1.404(5)
C16 C15 1.386(6)
C15 C14 1.375(6)
C19 C20 1.404(6)
C19 C23 1.399(6)
C13 C14 1.398(6)
C1 C6 1.409(6)
C1 C2 1.394(7)
C9 C10 1.411(6)
C10 C28 1.501(6)
C20 C21 1.382(5)
C23 C24 1.386(6)
C4 C3 1.368(6)
C4 C5 1.384(7)
C3 C2 1.375(6)
C22 C24 1.367(7)
C22 C21 1.382(6)
C6 C5 1.377(7)
O2 C28 1.234(5)
O1 C25 1.442(4)
N1 C28 1.346(5)
N1 C27 1.492(5)
N1 C26 1.473(5)
C27 C30 1.529(6)
C27 C29 1.530(6)
C26 C31 1.528(6)
C26 C32 1.532(6)

loop_
_smtbx_masks_void_nr
_smtbx_masks_void_average_x
_smtbx_masks_void_average_y
_smtbx_masks_void_average_z
_smtbx_masks_void_volume
_smtbx_masks_void_count_electrons
1 0.000 0.500 0.000 138.7 40.9
2 0.500 0.000 0.500 138.7 40.9
